data_4335943
loop_
_publ_author_name
'Christopher M. Lemon'
'Elizabeth Karnas'
'Moungi G. Bawendi'
'Daniel G. Nocera'

_publ_section_title
;
 Two-Photon Oxygen Sensing with Quantum Dot-Porphyrin Conjugates
;
_journal_name_full 'Inorganic Chemistry'
_journal_page_first 10394
_journal_page_last 10406
_journal_paper_doi 10.1021/ic4011168
_journal_volume 52
_journal_year 2013
_chemical_formula_moiety 'C43 H27 N5 Pd'
_chemical_formula_sum 'C43 H27 N5 Pd'
_chemical_formula_weight 720.10
_chemical_name_common 'Pd Por3'
_chemical_name_systematic 'Pd Porphyrin 3'
_space_group_IT_number 9
_symmetry_space_group_name_Hall 'C -2yc'
_symmetry_space_group_name_H-M 'C 1 c 1'
_atom_sites_solution_hydrogens geom
_atom_sites_solution_primary direct
_atom_sites_solution_secondary difmap
_audit_creation_method SHELXL-97
_cell_angle_alpha 90.00
_cell_angle_beta 121.980(4)
_cell_angle_gamma 90.00
_cell_formula_units_Z 4
_cell_length_a 13.736(3)
_cell_length_b 21.167(3)
_cell_length_c 12.464(2)
_cell_measurement_temperature 100(2)
_cell_volume 3073.9(9)
_computing_cell_refinement 'SAINT 7.46A (Bruker-AXS, 2009)'
_computing_data_collection 'APEX2 v2009.9.0 (Bruker-AXS, 2009)'
_computing_data_reduction 'SAINT 7.46A (Bruker-AXS, 2009)'
_computing_structure_refinement 'SHELXL-97 (Sheldrick, 2008)'
_computing_structure_solution 'SHELXS-97 (Sheldrick, 2008)'
_diffrn_ambient_temperature 100(2)
_diffrn_detector_area_resol_mean 8.3
_diffrn_measured_fraction_theta_full 0.990
_diffrn_measured_fraction_theta_max 0.990
_diffrn_measurement_device_type 'Bruker Smart APEX CCD'
_diffrn_measurement_method '\f and \w scans'
_diffrn_radiation_monochromator graphite
_diffrn_radiation_source 'fine-focus sealed tube'
_diffrn_radiation_type MoK\a
_diffrn_radiation_wavelength 0.71073
_diffrn_reflns_av_R_equivalents 0.0602
_diffrn_reflns_av_sigmaI/netI 0.0505
_diffrn_reflns_limit_h_max 18
_diffrn_reflns_limit_h_min -18
_diffrn_reflns_limit_k_max 28
_diffrn_reflns_limit_k_min -28
_diffrn_reflns_limit_l_max 16
_diffrn_reflns_limit_l_min -16
_diffrn_reflns_number 27676
_diffrn_reflns_theta_full 28.48
_diffrn_reflns_theta_max 28.48
_diffrn_reflns_theta_min 1.92
_exptl_absorpt_coefficient_mu 0.647
_exptl_absorpt_correction_T_max 0.8816
_exptl_absorpt_correction_T_min 0.8816
_exptl_absorpt_correction_type multi-scan
_exptl_absorpt_process_details 'SADABS (Sheldrick, 2009)'
_exptl_crystal_density_diffrn 1.556
_exptl_crystal_F_000 1464
_exptl_crystal_size_max 0.20
_exptl_crystal_size_mid 0.20
_exptl_crystal_size_min 0.20
_refine_diff_density_max 2.380
_refine_diff_density_min -1.105
_refine_diff_density_rms 0.107
_refine_ls_abs_structure_details 'Flack H D (1983), Acta Cryst. A39, 876-881'
_refine_ls_abs_structure_Flack -0.02(3)
_refine_ls_extinction_method none
_refine_ls_goodness_of_fit_ref 1.127
_refine_ls_hydrogen_treatment constr
_refine_ls_matrix_type full
_refine_ls_number_parameters 442
_refine_ls_number_reflns 7607
_refine_ls_number_restraints 2
_refine_ls_restrained_S_all 1.127
_refine_ls_R_factor_all 0.0518
_refine_ls_R_factor_gt 0.0425
_refine_ls_shift/su_max 0.001
_refine_ls_shift/su_mean 0.000
_refine_ls_structure_factor_coef Fsqd
_refine_ls_weighting_details 'calc w=1/[\s^2^(Fo^2^)+(0.0442P)^2^+7.4275P] where P=(Fo^2^+2Fc^2^)/3'
_refine_ls_weighting_scheme calc
_refine_ls_wR_factor_gt 0.1021
_refine_ls_wR_factor_ref 0.1087
_reflns_number_gt 6685
_reflns_number_total 7607
_reflns_threshold_expression >2sigma(I)
_cod_data_source_file ic4011168_si_002.cif
_cod_data_source_block Por3
_cod_original_cell_volume 3074.1(10)
_cod_database_code 4335943

loop_
_symmetry_equiv_pos_as_xyz
'x, y, z'
'x, -y, z+1/2'
'x+1/2, y+1/2, z'
'x+1/2, -y+1/2, z+1/2'

loop_
_atom_site_label
_atom_site_type_symbol
_atom_site_fract_x
_atom_site_fract_y
_atom_site_fract_z
_atom_site_U_iso_or_equiv
_atom_site_adp_type
_atom_site_occupancy
_atom_site_symmetry_multiplicity
_atom_site_calc_flag
_atom_site_refinement_flags
Pd1 Pd 0.62815(4) 0.625164(12) 0.01592(4) 0.02288(8) Uani 1 1 d .
N1 N 0.6487(3) 0.53333(16) 0.0635(3) 0.0244(7) Uani 1 1 d .
N2 N 0.5372(3) 0.60131(16) -0.1684(3) 0.0243(8) Uani 1 1 d .
N3 N 0.6030(3) 0.71726(16) -0.0320(3) 0.0244(7) Uani 1 1 d .
N4 N 0.7232(3) 0.64912(17) 0.1997(3) 0.0246(8) Uani 1 1 d .
C1 C 0.7278(5) 0.5084(2) 0.1808(4) 0.0263(11) Uani 1 1 d .
C2 C 0.7229(5) 0.4403(2) 0.1730(4) 0.0317(10) Uani 1 1 d .
H2 H 0.7688 0.4116 0.2398 0.038 Uiso 1 1 calc R
C3 C 0.6408(5) 0.4248(2) 0.0526(4) 0.0309(10) Uani 1 1 d .
H3 H 0.6173 0.3833 0.0200 0.037 Uiso 1 1 calc R
C4 C 0.5956(4) 0.48307(19) -0.0171(4) 0.0275(9) Uani 1 1 d .
C5 C 0.5171(5) 0.4865(2) -0.1463(4) 0.0255(10) Uani 1 1 d .
C6 C 0.4920(5) 0.5422(2) -0.2167(4) 0.0278(11) Uani 1 1 d .
C7 C 0.4242(4) 0.5465(2) -0.3525(4) 0.0310(10) Uani 1 1 d .
H7 H 0.3829 0.5129 -0.4092 0.037 Uiso 1 1 calc R
C8 C 0.4297(5) 0.6067(3) -0.3852(4) 0.0313(10) Uani 1 1 d .
H8 H 0.3940 0.6230 -0.4687 0.038 Uiso 1 1 calc R
C9 C 0.5005(4) 0.6419(2) -0.2685(4) 0.0276(9) Uani 1 1 d .
C10 C 0.5187(4) 0.7066(2) -0.2628(4) 0.0238(9) Uani 1 1 d .
C11 C 0.5638(5) 0.7419(2) -0.1507(4) 0.0256(10) Uani 1 1 d .
C12 C 0.5692(4) 0.8098(2) -0.1420(4) 0.0304(10) Uani 1 1 d .
H12 H 0.5490 0.8385 -0.2093 0.036 Uiso 1 1 calc R
C13 C 0.6082(4) 0.8252(2) -0.0206(4) 0.0297(10) Uani 1 1 d .
H13 H 0.6186 0.8668 0.0126 0.036 Uiso 1 1 calc R
C14 C 0.6314(4) 0.76708(19) 0.0495(4) 0.0260(9) Uani 1 1 d .
C15 C 0.6829(4) 0.7640(2) 0.1803(4) 0.0250(10) Uani 1 1 d .
C16 C 0.7293(5) 0.7080(2) 0.2501(4) 0.0257(10) Uani 1 1 d .
C17 C 0.7967(4) 0.7036(2) 0.3865(4) 0.0321(10) Uani 1 1 d .
H17 H 0.8128 0.7371 0.4444 0.038 Uiso 1 1 calc R
C18 C 0.8327(5) 0.6432(3) 0.4166(4) 0.0317(10) Uani 1 1 d .
H18 H 0.8802 0.6265 0.4994 0.038 Uiso 1 1 calc R
C19 C 0.7855(4) 0.6088(2) 0.2992(4) 0.0270(9) Uani 1 1 d .
C20 C 0.7942(5) 0.5434(2) 0.2922(4) 0.0252(10) Uani 1 1 d .
C51 C 0.4557(4) 0.42750(19) -0.2149(4) 0.0266(9) Uani 1 1 d .
C52 C 0.4966(5) 0.3903(2) -0.2740(5) 0.0388(12) Uani 1 1 d .
H52 H 0.5636 0.4027 -0.2727 0.047 Uiso 1 1 calc R
C53 C 0.4399(5) 0.3344(2) -0.3356(5) 0.0398(12) Uani 1 1 d .
H53 H 0.4685 0.3094 -0.3764 0.048 Uiso 1 1 calc R
C54 C 0.3445(5) 0.3158(2) -0.3375(5) 0.0368(13) Uani 1 1 d .
H54 H 0.3071 0.2775 -0.3782 0.044 Uiso 1 1 calc R
C55 C 0.3021(5) 0.3525(2) -0.2801(5) 0.0432(12) Uani 1 1 d .
H55 H 0.2346 0.3400 -0.2826 0.052 Uiso 1 1 calc R
C56 C 0.3588(5) 0.4083(2) -0.2182(5) 0.0354(11) Uani 1 1 d .
H56 H 0.3297 0.4333 -0.1779 0.043 Uiso 1 1 calc R
C101 C 0.4853(4) 0.74119(19) -0.3823(4) 0.0259(9) Uani 1 1 d .
C102 C 0.5588(5) 0.7418(2) -0.4259(5) 0.0385(11) Uani 1 1 d .
H102 H 0.6306 0.7207 -0.3793 0.046 Uiso 1 1 calc R
C103 C 0.5287(5) 0.7732(3) -0.5385(5) 0.0445(13) Uani 1 1 d .
H103 H 0.5806 0.7737 -0.5670 0.053 Uiso 1 1 calc R
N5 N 0.4231(5) 0.8036(2) -0.6085(5) 0.0454(13) Uani 1 1 d .
C105 C 0.3504(5) 0.8021(3) -0.5657(5) 0.0409(13) Uani 1 1 d .
H105 H 0.2774 0.8218 -0.6138 0.049 Uiso 1 1 calc R
C106 C 0.3812(5) 0.7717(3) -0.4514(5) 0.0394(12) Uani 1 1 d .
H106 H 0.3301 0.7723 -0.4218 0.047 Uiso 1 1 calc R
C151 C 0.6920(4) 0.82350(19) 0.2500(4) 0.0272(9) Uani 1 1 d .
C152 C 0.7941(5) 0.8556(2) 0.3190(5) 0.0349(11) Uani 1 1 d .
H152 H 0.8615 0.8395 0.3254 0.042 Uiso 1 1 calc R
C153 C 0.7987(5) 0.9123(2) 0.3800(5) 0.0376(12) Uani 1 1 d .
H153 H 0.8695 0.9343 0.4270 0.045 Uiso 1 1 calc R
C154 C 0.7046(5) 0.9362(2) 0.3734(5) 0.0332(12) Uani 1 1 d .
H154 H 0.7093 0.9747 0.4151 0.040 Uiso 1 1 calc R
C155 C 0.6009(5) 0.9042(2) 0.3050(5) 0.0421(12) Uani 1 1 d .
H155 H 0.5342 0.9202 0.3004 0.051 Uiso 1 1 calc R
C156 C 0.5956(5) 0.8480(2) 0.2429(4) 0.0345(10) Uani 1 1 d .
H156 H 0.5244 0.8264 0.1952 0.041 Uiso 1 1 calc R
C201 C 0.8791(4) 0.50873(19) 0.4101(4) 0.0274(9) Uani 1 1 d .
C202 C 0.9950(5) 0.5114(2) 0.4532(4) 0.0365(11) Uani 1 1 d .
H202 H 1.0204 0.5343 0.4070 0.044 Uiso 1 1 calc R
C203 C 1.0745(5) 0.4802(3) 0.5652(5) 0.0415(12) Uani 1 1 d .
H203 H 1.1538 0.4818 0.5942 0.050 Uiso 1 1 calc R
C204 C 1.0392(5) 0.4473(3) 0.6336(5) 0.0347(13) Uani 1 1 d .
H204 H 1.0937 0.4268 0.7103 0.042 Uiso 1 1 calc R
C205 C 0.9257(5) 0.4442(3) 0.5906(5) 0.0395(12) Uani 1 1 d .
H205 H 0.9008 0.4211 0.6371 0.047 Uiso 1 1 calc R
C206 C 0.8449(5) 0.4746(3) 0.4788(5) 0.0367(11) Uani 1 1 d .
H206 H 0.7657 0.4717 0.4498 0.044 Uiso 1 1 calc R

loop_
_atom_site_aniso_label
_atom_site_aniso_U_11
_atom_site_aniso_U_22
_atom_site_aniso_U_33
_atom_site_aniso_U_23
_atom_site_aniso_U_13
_atom_site_aniso_U_12
Pd1 0.03453(14) 0.01231(11) 0.01123(11) -0.00010(13) 0.00493(9) -0.00010(16)
N1 0.036(2) 0.0127(15) 0.0124(14) -0.0015(13) 0.0045(14) -0.0004(14)
N2 0.038(2) 0.0122(18) 0.0135(16) 0.0005(13) 0.0073(15) -0.0003(15)
N3 0.039(2) 0.0125(15) 0.0133(13) -0.0004(13) 0.0083(14) -0.0020(14)
N4 0.037(2) 0.0143(18) 0.0127(16) -0.0011(13) 0.0063(15) 0.0004(15)
C1 0.041(3) 0.012(2) 0.015(2) 0.0008(17) 0.0079(18) -0.0008(19)
C2 0.049(3) 0.0149(19) 0.017(2) 0.0027(16) 0.0078(19) 0.0027(18)
C3 0.046(3) 0.0127(18) 0.020(2) -0.0003(14) 0.008(2) -0.0005(18)
C4 0.039(3) 0.0138(17) 0.020(2) -0.0002(14) 0.0087(17) 0.0012(16)
C5 0.039(3) 0.013(2) 0.0135(18) -0.0009(16) 0.0060(17) 0.0012(19)
C6 0.041(3) 0.017(2) 0.013(2) -0.0012(17) 0.006(2) -0.0024(18)
C7 0.046(3) 0.019(2) 0.0144(19) -0.0012(16) 0.0074(19) -0.0007(19)
C8 0.047(3) 0.019(2) 0.014(2) 0.0000(19) 0.0067(19) -0.001(2)
C9 0.039(2) 0.020(2) 0.014(2) -0.0002(17) 0.0076(18) -0.0015(19)
C10 0.033(2) 0.018(2) 0.012(2) 0.0016(16) 0.0062(19) 0.0005(17)
C11 0.038(2) 0.016(2) 0.017(2) 0.0004(18) 0.0098(18) 0.0004(19)
C12 0.045(3) 0.0137(19) 0.021(2) 0.0011(16) 0.0096(19) 0.0005(18)
C13 0.044(3) 0.0155(18) 0.018(2) -0.0011(14) 0.009(2) -0.0001(18)
C14 0.035(2) 0.0162(18) 0.020(2) -0.0007(14) 0.010(2) -0.0026(17)
C15 0.034(2) 0.017(2) 0.0147(19) -0.0010(17) 0.0065(17) -0.0042(19)
C16 0.040(3) 0.017(2) 0.013(2) -0.0009(17) 0.010(2) 0.0003(18)
C17 0.050(3) 0.019(2) 0.0119(19) -0.0035(15) 0.0064(19) -0.0018(19)
C18 0.044(3) 0.023(2) 0.013(2) 0.0014(19) 0.0046(19) 0.003(2)
C19 0.035(2) 0.023(2) 0.0126(19) -0.0002(17) 0.0058(18) -0.0003(19)
C20 0.041(3) 0.0155(19) 0.012(2) -0.0004(16) 0.009(2) -0.0002(19)
C51 0.039(2) 0.0150(18) 0.0118(17) 0.0011(14) 0.0037(17) 0.0001(17)
C52 0.044(3) 0.027(2) 0.041(3) -0.015(2) 0.019(2) -0.009(2)
C53 0.051(3) 0.023(2) 0.034(3) -0.013(2) 0.014(2) 0.000(2)
C54 0.046(3) 0.018(2) 0.029(3) -0.0004(19) 0.008(2) -0.001(2)
C55 0.057(3) 0.027(2) 0.038(3) -0.006(2) 0.020(3) -0.012(2)
C56 0.049(3) 0.022(2) 0.027(2) -0.0036(17) 0.015(2) 0.001(2)
C101 0.038(2) 0.0147(18) 0.0119(16) 0.0002(14) 0.0041(16) -0.0017(16)
C102 0.051(3) 0.028(2) 0.027(2) 0.0052(19) 0.015(2) 0.006(2)
C103 0.066(4) 0.036(3) 0.035(3) 0.011(2) 0.029(3) 0.009(3)
N5 0.061(3) 0.037(3) 0.024(2) 0.0009(19) 0.013(2) -0.006(2)
C105 0.042(3) 0.039(3) 0.023(2) 0.016(2) 0.004(2) 0.002(2)
C106 0.043(3) 0.042(3) 0.027(2) 0.014(2) 0.015(2) 0.004(2)
C151 0.046(3) 0.0156(18) 0.0127(18) -0.0008(14) 0.0102(17) -0.0006(17)
C152 0.048(3) 0.023(2) 0.032(2) -0.0066(19) 0.019(2) -0.004(2)
C153 0.052(3) 0.025(2) 0.027(2) -0.009(2) 0.015(2) -0.012(2)
C154 0.054(3) 0.015(2) 0.027(2) -0.0045(18) 0.019(2) -0.001(2)
C155 0.057(3) 0.028(2) 0.032(2) -0.001(2) 0.017(2) 0.008(2)
C156 0.048(3) 0.025(2) 0.020(2) 0.0000(17) 0.0108(19) 0.001(2)
C201 0.042(2) 0.0138(18) 0.0135(17) -0.0008(14) 0.0059(17) 0.0037(17)
C202 0.048(3) 0.022(2) 0.026(2) 0.0050(18) 0.011(2) 0.001(2)
C203 0.039(3) 0.036(3) 0.031(3) 0.006(2) 0.007(2) 0.004(2)
C204 0.049(3) 0.025(2) 0.014(2) 0.0040(18) 0.006(2) 0.010(2)
C205 0.056(3) 0.034(3) 0.023(2) 0.011(2) 0.017(2) 0.010(2)
C206 0.039(3) 0.038(3) 0.025(2) 0.007(2) 0.011(2) 0.007(2)

loop_
_atom_type_symbol
_atom_type_description
_atom_type_scat_dispersion_real
_atom_type_scat_dispersion_imag
_atom_type_scat_source
C C 0.0033 0.0016 'International Tables Vol C Tables 4.2.6.8 and 6.1.1.4'
H H 0.0000 0.0000 'International Tables Vol C Tables 4.2.6.8 and 6.1.1.4'
N N 0.0061 0.0033 'International Tables Vol C Tables 4.2.6.8 and 6.1.1.4'
Pd Pd -0.9988 1.0072 'International Tables Vol C Tables 4.2.6.8 and 6.1.1.4'

loop_
_geom_angle_atom_site_label_1
_geom_angle_atom_site_label_2
_geom_angle_atom_site_label_3
_geom_angle
N1 Pd1 N4 90.16(14)
N1 Pd1 N2 89.96(14)
N4 Pd1 N2 178.29(18)
N1 Pd1 N3 178.27(18)
N4 Pd1 N3 89.99(14)
N2 Pd1 N3 89.94(14)
C4 N1 C1 107.0(4)
C4 N1 Pd1 126.5(3)
C1 N1 Pd1 126.1(3)
C9 N2 C6 107.8(4)
C9 N2 Pd1 126.0(3)
C6 N2 Pd1 126.0(3)
C14 N3 C11 107.5(4)
C14 N3 Pd1 126.0(3)
C11 N3 Pd1 126.2(3)
C19 N4 C16 107.0(4)
C19 N4 Pd1 126.3(3)
C16 N4 Pd1 126.4(3)
N1 C1 C20 125.5(4)
N1 C1 C2 109.0(4)
C20 C1 C2 125.2(4)
C3 C2 C1 107.3(4)
C2 C3 C4 107.4(4)
N1 C4 C5 126.3(4)
N1 C4 C3 109.2(4)
C5 C4 C3 124.4(4)
C4 C5 C6 123.6(4)
C4 C5 C51 118.5(4)
C6 C5 C51 117.9(4)
N2 C6 C5 125.7(4)
N2 C6 C7 108.5(4)
C5 C6 C7 125.6(4)
C8 C7 C6 108.0(4)
C7 C8 C9 107.2(4)
N2 C9 C10 127.0(4)
N2 C9 C8 108.5(4)
C10 C9 C8 124.3(4)
C9 C10 C11 123.2(4)
C9 C10 C101 118.7(4)
C11 C10 C101 118.1(4)
N3 C11 C10 125.5(4)
N3 C11 C12 108.7(4)
C10 C11 C12 125.6(4)
C13 C12 C11 107.4(4)
C12 C13 C14 107.6(4)
N3 C14 C15 126.9(4)
N3 C14 C13 108.8(4)
C15 C14 C13 124.1(4)
C14 C15 C16 123.1(4)
C14 C15 C151 118.3(4)
C16 C15 C151 118.6(4)
N4 C16 C15 125.5(4)
N4 C16 C17 109.0(4)
C15 C16 C17 125.4(4)
C18 C17 C16 107.5(4)
C17 C18 C19 107.1(4)
N4 C19 C20 126.5(4)
N4 C19 C18 109.4(4)
C20 C19 C18 123.8(4)
C19 C20 C1 123.6(4)
C19 C20 C201 118.2(4)
C1 C20 C201 118.2(4)
C56 C51 C52 118.5(4)
C56 C51 C5 120.5(4)
C52 C51 C5 121.0(5)
C51 C52 C53 120.6(5)
C54 C53 C52 120.4(5)
C53 C54 C55 119.8(5)
C54 C55 C56 119.9(6)
C51 C56 C55 120.9(5)
C102 C101 C106 119.0(4)
C102 C101 C10 119.7(4)
C106 C101 C10 121.3(4)
C101 C102 C103 120.7(5)
N5 C103 C102 120.2(5)
C105 N5 C103 118.7(5)
N5 C105 C106 121.2(5)
C101 C106 C105 120.1(5)
C152 C151 C156 118.6(4)
C152 C151 C15 121.5(5)
C156 C151 C15 119.8(4)
C151 C152 C153 120.0(5)
C154 C153 C152 121.4(5)
C153 C154 C155 119.5(5)
C154 C155 C156 119.4(5)
C151 C156 C155 121.1(5)
C206 C201 C202 118.6(4)
C206 C201 C20 121.5(5)
C202 C201 C20 119.9(4)
C201 C202 C203 119.8(5)
C204 C203 C202 120.8(5)
C205 C204 C203 119.2(5)
C204 C205 C206 120.9(5)
C201 C206 C205 120.6(5)

loop_
_geom_bond_atom_site_label_1
_geom_bond_atom_site_label_2
_geom_bond_distance
Pd1 N1 2.008(3)
Pd1 N4 2.010(3)
Pd1 N2 2.013(4)
Pd1 N3 2.014(3)
N1 C4 1.377(5)
N1 C1 1.383(6)
N2 C9 1.372(6)
N2 C6 1.384(6)
N3 C14 1.370(5)
N3 C11 1.381(6)
N4 C19 1.370(6)
N4 C16 1.378(6)
C1 C20 1.402(6)
C1 C2 1.446(6)
C2 C3 1.356(6)
C3 C4 1.445(6)
C4 C5 1.386(6)
C5 C6 1.400(6)
C5 C51 1.496(6)
C6 C7 1.439(6)
C7 C8 1.352(7)
C8 C9 1.455(7)
C9 C10 1.388(7)
C10 C11 1.405(6)
C10 C101 1.497(6)
C11 C12 1.442(6)
C12 C13 1.350(6)
C13 C14 1.444(6)
C14 C15 1.393(6)
C15 C16 1.408(6)
C15 C151 1.497(6)
C16 C17 1.445(6)
C17 C18 1.350(7)
C18 C19 1.446(7)
C19 C20 1.396(7)
C20 C201 1.497(6)
C51 C56 1.371(7)
C51 C52 1.384(7)
C52 C53 1.400(7)
C53 C54 1.357(9)
C54 C55 1.377(9)
C55 C56 1.401(7)
C101 C102 1.376(7)
C101 C106 1.379(7)
C102 C103 1.402(7)
C103 N5 1.393(8)
N5 C105 1.360(8)
C105 C106 1.407(7)
C151 C152 1.375(7)
C151 C156 1.381(7)
C152 C153 1.404(7)
C153 C154 1.348(8)
C154 C155 1.390(8)
C155 C156 1.398(7)
C201 C206 1.379(7)
C201 C202 1.386(7)
C202 C203 1.401(7)
C203 C204 1.374(8)
C204 C205 1.354(8)
C205 C206 1.395(7)

loop_
_geom_torsion_atom_site_label_1
_geom_torsion_atom_site_label_2
_geom_torsion_atom_site_label_3
_geom_torsion_atom_site_label_4
_geom_torsion
N4 Pd1 N1 C4 173.1(4)
N2 Pd1 N1 C4 -8.6(4)
N3 Pd1 N1 C4 78(5)
N4 Pd1 N1 C1 -14.3(4)
N2 Pd1 N1 C1 164.0(4)
N3 Pd1 N1 C1 -109(5)
N1 Pd1 N2 C9 -172.1(4)
N4 Pd1 N2 C9 -78(5)
N3 Pd1 N2 C9 9.6(4)
N1 Pd1 N2 C6 14.0(4)
N4 Pd1 N2 C6 108(5)
N3 Pd1 N2 C6 -164.3(4)
N1 Pd1 N3 C14 85(5)
N4 Pd1 N3 C14 -9.8(4)
N2 Pd1 N3 C14 172.0(4)
N1 Pd1 N3 C11 -101(5)
N4 Pd1 N3 C11 164.0(4)
N2 Pd1 N3 C11 -14.3(4)
N1 Pd1 N4 C19 9.3(4)
N2 Pd1 N4 C19 -85(5)
N3 Pd1 N4 C19 -172.5(4)
N1 Pd1 N4 C16 -164.1(4)
N2 Pd1 N4 C16 102(5)
N3 Pd1 N4 C16 14.2(4)
C4 N1 C1 C20 -174.9(5)
Pd1 N1 C1 C20 11.2(8)
C4 N1 C1 C2 -0.5(6)
Pd1 N1 C1 C2 -174.3(3)
N1 C1 C2 C3 -0.7(6)
C20 C1 C2 C3 173.8(6)
C1 C2 C3 C4 1.6(6)
C1 N1 C4 C5 -174.5(6)
Pd1 N1 C4 C5 -0.6(8)
C1 N1 C4 C3 1.5(6)
Pd1 N1 C4 C3 175.3(3)
C2 C3 C4 N1 -1.9(6)
C2 C3 C4 C5 174.1(5)
N1 C4 C5 C6 9.1(9)
C3 C4 C5 C6 -166.2(6)
N1 C4 C5 C51 -171.2(5)
C3 C4 C5 C51 13.5(8)
C9 N2 C6 C5 174.1(5)
Pd1 N2 C6 C5 -11.0(8)
C9 N2 C6 C7 -0.2(6)
Pd1 N2 C6 C7 174.7(3)
C4 C5 C6 N2 -2.8(9)
C51 C5 C6 N2 177.4(5)
C4 C5 C6 C7 170.5(5)
C51 C5 C6 C7 -9.2(9)
N2 C6 C7 C8 0.7(6)
C5 C6 C7 C8 -173.6(6)
C6 C7 C8 C9 -1.0(6)
C6 N2 C9 C10 175.0(5)
Pd1 N2 C9 C10 0.2(8)
C6 N2 C9 C8 -0.4(6)
Pd1 N2 C9 C8 -175.3(3)
C7 C8 C9 N2 0.9(6)
C7 C8 C9 C10 -174.7(5)
N2 C9 C10 C11 -10.2(9)
C8 C9 C10 C11 164.5(5)
N2 C9 C10 C101 171.8(5)
C8 C9 C10 C101 -13.5(8)
C14 N3 C11 C10 -175.3(5)
Pd1 N3 C11 C10 10.0(8)
C14 N3 C11 C12 0.6(6)
Pd1 N3 C11 C12 -174.2(3)
C9 C10 C11 N3 4.8(9)
C101 C10 C11 N3 -177.2(5)
C9 C10 C11 C12 -170.4(5)
C101 C10 C11 C12 7.6(8)
N3 C11 C12 C13 -1.5(6)
C10 C11 C12 C13 174.4(5)
C11 C12 C13 C14 1.8(6)
C11 N3 C14 C15 -174.6(6)
Pd1 N3 C14 C15 0.2(7)
C11 N3 C14 C13 0.5(6)
Pd1 N3 C14 C13 175.3(3)
C12 C13 C14 N3 -1.5(6)
C12 C13 C14 C15 173.8(5)
N3 C14 C15 C16 9.9(9)
C13 C14 C15 C16 -164.4(5)
N3 C14 C15 C151 -171.7(5)
C13 C14 C15 C151 13.9(8)
C19 N4 C16 C15 175.8(5)
Pd1 N4 C16 C15 -9.8(8)
C19 N4 C16 C17 -0.9(6)
Pd1 N4 C16 C17 173.5(3)
C14 C15 C16 N4 -4.8(9)
C151 C15 C16 N4 176.8(5)
C14 C15 C16 C17 171.4(5)
C151 C15 C16 C17 -7.0(8)
N4 C16 C17 C18 1.6(6)
C15 C16 C17 C18 -175.2(5)
C16 C17 C18 C19 -1.5(6)
C16 N4 C19 C20 174.0(5)
Pd1 N4 C19 C20 -0.4(7)
C16 N4 C19 C18 -0.1(6)
Pd1 N4 C19 C18 -174.5(3)
C17 C18 C19 N4 1.1(6)
C17 C18 C19 C20 -173.2(5)
N4 C19 C20 C1 -8.2(9)
C18 C19 C20 C1 165.1(5)
N4 C19 C20 C201 171.9(5)
C18 C19 C20 C201 -14.8(8)
N1 C1 C20 C19 2.4(9)
C2 C1 C20 C19 -171.2(5)
N1 C1 C20 C201 -177.7(5)
C2 C1 C20 C201 8.7(8)
C4 C5 C51 C56 84.1(6)
C6 C5 C51 C56 -96.1(6)
C4 C5 C51 C52 -94.3(6)
C6 C5 C51 C52 85.4(6)
C56 C51 C52 C53 0.1(8)
C5 C51 C52 C53 178.6(5)
C51 C52 C53 C54 -0.5(9)
C52 C53 C54 C55 1.0(8)
C53 C54 C55 C56 -1.2(8)
C52 C51 C56 C55 -0.2(7)
C5 C51 C56 C55 -178.7(4)
C54 C55 C56 C51 0.8(8)
C9 C10 C101 C102 -82.6(6)
C11 C10 C101 C102 99.3(6)
C9 C10 C101 C106 96.3(6)
C11 C10 C101 C106 -81.8(6)
C106 C101 C102 C103 0.3(7)
C10 C101 C102 C103 179.2(5)
C101 C102 C103 N5 -0.7(8)
C102 C103 N5 C105 -0.1(8)
C103 N5 C105 C106 1.5(9)
C102 C101 C106 C105 1.0(8)
C10 C101 C106 C105 -177.9(5)
N5 C105 C106 C101 -1.9(9)
C14 C15 C151 C152 -103.8(6)
C16 C15 C151 C152 74.6(6)
C14 C15 C151 C156 74.6(6)
C16 C15 C151 C156 -107.0(6)
C156 C151 C152 C153 -0.3(7)
C15 C151 C152 C153 178.1(5)
C151 C152 C153 C154 0.4(8)
C152 C153 C154 C155 0.1(8)
C153 C154 C155 C156 -0.7(8)
C152 C151 C156 C155 -0.3(7)
C15 C151 C156 C155 -178.7(4)
C154 C155 C156 C151 0.9(8)
C19 C20 C201 C206 102.6(6)
C1 C20 C201 C206 -77.2(6)
C19 C20 C201 C202 -76.3(6)
C1 C20 C201 C202 103.8(6)
C206 C201 C202 C203 -0.5(7)
C20 C201 C202 C203 178.5(4)
C201 C202 C203 C204 -0.5(8)
C202 C203 C204 C205 1.1(8)
C203 C204 C205 C206 -0.7(8)
C202 C201 C206 C205 1.0(7)
C20 C201 C206 C205 -178.0(5)
C204 C205 C206 C201 -0.4(9)
